data_4061733
loop_
_publ_author_name
'Franken, Andreas'
'McGrath, Thomas D.'
'Stone, F. Gordon A.'

_publ_section_title
;
  Synthesis and Reactivity of the Nine- and Ten-Vertex
  Iron-Monocarborane Anions [7,7,7-(CO)~3~-closo-7,1-FeCB~7~H~8~]-
  and [6,6,6,10,10,10-(CO)~6~-closo-6,1-FeCB~7~H~8~]-
;
_journal_name_full Organometallics
_journal_paper_doi 10.1021/om050584j
_journal_year 2005
_chemical_formula_sum 'C22 H23 Ag B7 Fe O3 P'
_chemical_formula_weight 605.76
_space_group_IT_number 2
_symmetry_cell_setting triclinic
_symmetry_space_group_name_Hall '-P 1'
_symmetry_space_group_name_H-M 'P -1'
_cell_angle_alpha 94.682(6)
_cell_angle_beta 99.077(6)
_cell_angle_gamma 113.080(6)
_cell_formula_units_Z 4
_cell_length_a 10.5912(13)
_cell_length_b 12.0247(14)
_cell_length_c 22.158(3)
_cell_measurement_temperature 110(2)
_cell_volume 2531.4(5)
_diffrn_ambient_temperature 110(2)
_exptl_crystal_density_diffrn 1.589
_cod_depositor_comments
;
The following automatic conversions were performed:
'_symmetry_cell_setting' value 'Triclinic' changed to 'triclinic'
according to '/home/saulius/struct/CIF-dictionaries/cif_core.dic'
dictionary named 'cif_core.dic' version 2.4.1 from 2010-06-29.

Automatic conversion script
Id: cif_fix_enum 1527 2010-12-29 10:47:43Z saulius 
;
_cod_database_code 4061733

loop_
_symmetry_equiv_pos_as_xyz
'x, y, z'
'-x, -y, -z'

loop_
_atom_site_label
_atom_site_type_symbol
_atom_site_fract_x
_atom_site_fract_y
_atom_site_fract_z
_atom_site_U_iso_or_equiv
_atom_site_adp_type
_atom_site_occupancy
_atom_site_symmetry_multiplicity
_atom_site_calc_flag
_atom_site_refinement_flags
_atom_site_disorder_assembly
_atom_site_disorder_group
Fe1 Fe 0.14273(3) -0.03938(2) 0.891770(12) 0.01572(5) Uani 1 1 d . . .
C61 C 0.0109(2) -0.09752(18) 0.93550(10) 0.0252(4) Uani 1 1 d . . .
O61 O -0.07554(19) -0.13636(16) 0.96279(9) 0.0384(4) Uani 1 1 d . . .
C62 C 0.2913(2) 0.01271(18) 0.95547(10) 0.0239(4) Uani 1 1 d . . .
O62 O 0.38437(18) 0.04983(16) 0.99663(8) 0.0349(4) Uani 1 1 d . . .
C63 C 0.1244(2) 0.10332(18) 0.89299(9) 0.0226(3) Uani 1 1 d . . .
O63 O 0.10988(19) 0.19243(14) 0.89665(8) 0.0324(3) Uani 1 1 d . . .
C1 C -0.0116(2) -0.27881(17) 0.79334(10) 0.0227(4) Uani 1 1 d . . .
H1 H -0.082(3) -0.359(2) 0.7728(13) 0.027 Uiso 1 1 d . . .
B2 B -0.0372(2) -0.15855(19) 0.80989(10) 0.0202(4) Uani 1 1 d . . .
H2 H -0.146(3) -0.167(2) 0.8033(12) 0.024 Uiso 1 1 d . . .
B3 B 0.0647(2) -0.1715(2) 0.75521(11) 0.0228(4) Uani 1 1 d . . .
H3 H 0.043(3) -0.186(2) 0.7054(13) 0.027 Uiso 1 1 d . . .
B4 B 0.1524(2) -0.2531(2) 0.80416(12) 0.0251(4) Uani 1 1 d . . .
H4 H 0.192(3) -0.315(3) 0.7859(13) 0.030 Uiso 1 1 d . . .
B5 B 0.0609(2) -0.25239(19) 0.86470(11) 0.0241(4) Uani 1 1 d . . .
H5 H 0.011(3) -0.316(2) 0.8911(13) 0.029 Uiso 1 1 d . . .
B7 B 0.2374(2) -0.08176(19) 0.81194(11) 0.0208(4) Uani 1 1 d . . .
H7 H 0.335(3) -0.039(2) 0.7978(12) 0.025 Uiso 1 1 d . . .
B8 B 0.1006(2) -0.03349(19) 0.79648(10) 0.0203(4) Uani 1 1 d . . .
H8 H 0.096(3) 0.044(2) 0.7737(12) 0.024 Uiso 1 1 d . . .
B9 B 0.2363(2) -0.16080(19) 0.87493(11) 0.0230(4) Uani 1 1 d . . .
H9 H 0.326(3) -0.168(2) 0.9064(13) 0.028 Uiso 1 1 d . . .
Ag1 Ag 0.344728(15) 0.131598(12) 0.822607(8) 0.02434(4) Uani 1 1 d . . .
P1 P 0.52980(5) 0.32910(4) 0.83805(2) 0.01758(8) Uani 1 1 d . . .
C111 C 0.56878(18) 0.39059(16) 0.76754(9) 0.0183(3) Uani 1 1 d . . .
C112 C 0.5615(2) 0.31225(19) 0.71559(10) 0.0257(4) Uani 1 1 d . . .
H112 H 0.5343 0.2274 0.7170 0.031 Uiso 1 1 calc R . .
C113 C 0.5941(2) 0.3587(2) 0.66161(10) 0.0306(4) Uani 1 1 d . . .
H113 H 0.5909 0.3055 0.6267 0.037 Uiso 1 1 calc R . .
C114 C 0.6314(2) 0.4820(2) 0.65880(10) 0.0287(4) Uani 1 1 d . . .
H114 H 0.6522 0.5131 0.6218 0.034 Uiso 1 1 calc R . .
C115 C 0.6380(2) 0.55972(19) 0.71006(10) 0.0261(4) Uani 1 1 d . . .
H115 H 0.6638 0.6442 0.7081 0.031 Uiso 1 1 calc R . .
C116 C 0.6073(2) 0.51486(17) 0.76441(10) 0.0224(3) Uani 1 1 d . . .
H116 H 0.6125 0.5688 0.7994 0.027 Uiso 1 1 calc R . .
C121 C 0.50505(19) 0.44858(16) 0.88368(9) 0.0180(3) Uani 1 1 d . . .
C122 C 0.6116(2) 0.53565(17) 0.92998(10) 0.0238(4) Uani 1 1 d . . .
H122 H 0.6993 0.5303 0.9409 0.029 Uiso 1 1 calc R . .
C123 C 0.5889(2) 0.63026(19) 0.96006(11) 0.0290(4) Uani 1 1 d . . .
H123 H 0.6604 0.6885 0.9921 0.035 Uiso 1 1 calc R . .
C124 C 0.4626(2) 0.63959(19) 0.94336(11) 0.0301(4) Uani 1 1 d . . .
H124 H 0.4483 0.7054 0.9634 0.036 Uiso 1 1 calc R . .
C125 C 0.3562(2) 0.5534(2) 0.89742(12) 0.0301(4) Uani 1 1 d . . .
H125 H 0.2697 0.5606 0.8860 0.036 Uiso 1 1 calc R . .
C126 C 0.3763(2) 0.45702(18) 0.86829(10) 0.0238(4) Uani 1 1 d . . .
H126 H 0.3025 0.3966 0.8378 0.029 Uiso 1 1 calc R . .
C131 C 0.6933(2) 0.33141(16) 0.87943(9) 0.0198(3) Uani 1 1 d . . .
C132 C 0.8223(2) 0.39627(19) 0.86419(11) 0.0281(4) Uani 1 1 d . . .
H132 H 0.8270 0.4380 0.8295 0.034 Uiso 1 1 calc R . .
C133 C 0.9444(2) 0.3995(2) 0.90020(13) 0.0367(5) Uani 1 1 d . . .
H133 H 1.0322 0.4421 0.8893 0.044 Uiso 1 1 calc R . .
C134 C 0.9391(3) 0.3411(2) 0.95177(12) 0.0339(5) Uani 1 1 d . . .
H134 H 1.0232 0.3462 0.9769 0.041 Uiso 1 1 calc R . .
C135 C 0.8111(3) 0.2754(2) 0.96669(11) 0.0312(4) Uani 1 1 d . . .
H135 H 0.8073 0.2351 1.0019 0.037 Uiso 1 1 calc R . .
C136 C 0.6882(2) 0.26850(19) 0.92998(10) 0.0251(4) Uani 1 1 d . . .
H136 H 0.6001 0.2207 0.9393 0.030 Uiso 1 1 calc R . .
Fe1A Fe 0.02595(3) 0.39888(2) 0.611469(13) 0.01721(5) Uani 1 1 d . . .
C61A C -0.1316(2) 0.30699(19) 0.55688(11) 0.0301(4) Uani 1 1 d . . .
O61A O -0.2336(2) 0.24756(17) 0.52227(10) 0.0480(5) Uani 1 1 d . . .
C62A C -0.0220(2) 0.52517(18) 0.62544(10) 0.0243(4) Uani 1 1 d . . .
O62A O -0.05383(19) 0.60493(15) 0.63096(9) 0.0358(4) Uani 1 1 d . . .
C63A C 0.1192(2) 0.45423(18) 0.55209(9) 0.0240(4) Uani 1 1 d . . .
O63A O 0.17189(19) 0.48795(15) 0.51179(7) 0.0334(3) Uani 1 1 d . . .
C1A C -0.0022(2) 0.17101(17) 0.67676(10) 0.0239(4) Uani 1 1 d . . .
H1A H -0.037(3) 0.087(3) 0.6847(13) 0.029 Uiso 1 1 d . . .
B2A B 0.0496(2) 0.21654(19) 0.61543(11) 0.0223(4) Uani 1 1 d . . .
H2A H 0.019(3) 0.148(2) 0.5718(13) 0.027 Uiso 1 1 d . . .
B3A B 0.1649(2) 0.25673(19) 0.69037(11) 0.0226(4) Uani 1 1 d . . .
H3A H 0.239(3) 0.226(2) 0.7110(13) 0.027 Uiso 1 1 d . . .
B4A B 0.0350(2) 0.2819(2) 0.73291(11) 0.0237(4) Uani 1 1 d . . .
H4A H 0.031(3) 0.268(2) 0.7807(13) 0.028 Uiso 1 1 d . . .
B5A B -0.0979(2) 0.2446(2) 0.66525(12) 0.0244(4) Uani 1 1 d . . .
H5A H -0.203(3) 0.195(2) 0.6549(13) 0.029 Uiso 1 1 d . . .
B7A B 0.1649(2) 0.41329(18) 0.70421(10) 0.0203(4) Uani 1 1 d . . .
H7A H 0.249(3) 0.491(2) 0.7396(12) 0.024 Uiso 1 1 d . . .
B8A B 0.1970(2) 0.35203(19) 0.63628(10) 0.0201(4) Uani 1 1 d . . .
H8A H 0.291(3) 0.378(2) 0.6166(12) 0.024 Uiso 1 1 d . . .
B9A B -0.0088(2) 0.3919(2) 0.70270(11) 0.0240(4) Uani 1 1 d . . .
H9A H -0.047(3) 0.447(2) 0.7272(13) 0.029 Uiso 1 1 d . . .
Ag1A Ag 0.298300(15) 0.588299(12) 0.666267(7) 0.02210(4) Uani 1 1 d . . .
P1A P 0.46860(5) 0.78511(4) 0.66086(2) 0.01674(8) Uani 1 1 d . . .
C11A C 0.4069(2) 0.89207(17) 0.62705(9) 0.0201(3) Uani 1 1 d . . .
C12A C 0.2898(2) 0.8999(2) 0.64473(12) 0.0307(4) Uani 1 1 d . . .
H12A H 0.2413 0.8457 0.6705 0.037 Uiso 1 1 calc R . .
C13A C 0.2435(3) 0.9867(2) 0.62482(14) 0.0367(5) Uani 1 1 d . . .
H13A H 0.1658 0.9940 0.6382 0.044 Uiso 1 1 calc R . .
C14A C 0.3116(3) 1.0632(2) 0.58514(13) 0.0346(5) Uani 1 1 d . . .
H14A H 0.2786 1.1211 0.5706 0.042 Uiso 1 1 calc R . .
C15A C 0.4273(2) 1.05466(19) 0.56688(10) 0.0282(4) Uani 1 1 d . . .
H15A H 0.4727 1.1059 0.5394 0.034 Uiso 1 1 calc R . .
C16A C 0.4769(2) 0.97103(17) 0.58880(9) 0.0215(3) Uani 1 1 d . . .
H16A H 0.5586 0.9677 0.5777 0.026 Uiso 1 1 calc R . .
C21A C 0.59033(19) 0.77351(16) 0.61396(9) 0.0180(3) Uani 1 1 d . . .
C22A C 0.5323(2) 0.70226(19) 0.55528(9) 0.0247(4) Uani 1 1 d . . .
H22A H 0.4333 0.6609 0.5421 0.030 Uiso 1 1 calc R . .
C23A C 0.6188(3) 0.6917(2) 0.51602(10) 0.0308(4) Uani 1 1 d . . .
H23A H 0.5788 0.6431 0.4762 0.037 Uiso 1 1 calc R . .
C24A C 0.7629(2) 0.7519(2) 0.53501(11) 0.0292(4) Uani 1 1 d . . .
H24A H 0.8219 0.7466 0.5078 0.035 Uiso 1 1 calc R . .
C25A C 0.8216(2) 0.8200(2) 0.59378(11) 0.0309(4) Uani 1 1 d . . .
H25A H 0.9207 0.8595 0.6070 0.037 Uiso 1 1 calc R . .
C26A C 0.7358(2) 0.83093(18) 0.63357(10) 0.0249(4) Uani 1 1 d . . .
H26A H 0.7764 0.8773 0.6739 0.030 Uiso 1 1 calc R . .
C31A C 0.56926(18) 0.86870(16) 0.73716(9) 0.0180(3) Uani 1 1 d . . .
C32A C 0.54951(19) 0.81001(17) 0.78896(9) 0.0195(3) Uani 1 1 d . . .
H32A H 0.4866 0.7263 0.7839 0.023 Uiso 1 1 calc R . .
C33A C 0.6215(2) 0.87359(19) 0.84795(9) 0.0251(4) Uani 1 1 d . . .
H33A H 0.6072 0.8332 0.8830 0.030 Uiso 1 1 calc R . .
C34A C 0.7137(2) 0.9951(2) 0.85565(10) 0.0277(4) Uani 1 1 d . . .
H34A H 0.7634 1.0380 0.8959 0.033 Uiso 1 1 calc R . .
C35A C 0.7339(2) 1.05507(18) 0.80446(10) 0.0282(4) Uani 1 1 d . . .
H35A H 0.7974 1.1387 0.8098 0.034 Uiso 1 1 calc R . .
C36A C 0.6613(2) 0.99248(17) 0.74564(10) 0.0253(4) Uani 1 1 d . . .
H36A H 0.6741 1.0339 0.7109 0.030 Uiso 1 1 calc R . .

loop_
_atom_site_aniso_label
_atom_site_aniso_U_11
_atom_site_aniso_U_22
_atom_site_aniso_U_33
_atom_site_aniso_U_23
_atom_site_aniso_U_13
_atom_site_aniso_U_12
Fe1 0.01718(11) 0.01352(10) 0.01548(11) 0.00134(8) 0.00289(9) 0.00566(8)
C61 0.0284(9) 0.0213(8) 0.0218(9) 0.0008(7) 0.0063(7) 0.0060(7)
O61 0.0394(9) 0.0351(9) 0.0351(9) 0.0039(7) 0.0210(8) 0.0047(7)
C62 0.0263(9) 0.0208(8) 0.0221(9) 0.0019(7) 0.0026(7) 0.0082(7)
O62 0.0348(8) 0.0348(8) 0.0258(8) -0.0032(6) -0.0068(7) 0.0110(7)
C63 0.0242(9) 0.0223(8) 0.0219(9) 0.0029(7) 0.0073(7) 0.0096(7)
O63 0.0446(9) 0.0251(7) 0.0365(9) 0.0058(6) 0.0153(7) 0.0209(7)
C1 0.0193(8) 0.0155(7) 0.0269(9) -0.0022(7) 0.0028(7) 0.0021(6)
B2 0.0177(8) 0.0212(9) 0.0193(9) 0.0009(7) 0.0028(7) 0.0065(7)
B3 0.0204(9) 0.0240(9) 0.0203(9) -0.0006(8) 0.0036(8) 0.0061(8)
B4 0.0209(9) 0.0182(9) 0.0332(12) -0.0049(8) 0.0032(8) 0.0076(7)
B5 0.0269(10) 0.0156(8) 0.0272(11) 0.0035(8) 0.0037(8) 0.0065(7)
B7 0.0174(8) 0.0165(8) 0.0265(10) 0.0001(7) 0.0067(8) 0.0046(7)
B8 0.0213(9) 0.0202(9) 0.0203(9) 0.0057(7) 0.0056(7) 0.0086(7)
B9 0.0230(9) 0.0175(8) 0.0278(11) 0.0018(8) 0.0005(8) 0.0097(7)
Ag1 0.02191(7) 0.01474(6) 0.03023(8) 0.00144(5) 0.00706(6) 0.00091(5)
P1 0.01670(19) 0.01300(17) 0.0209(2) 0.00291(16) 0.00392(16) 0.00380(15)
C111 0.0160(7) 0.0175(7) 0.0196(8) 0.0033(6) 0.0024(6) 0.0053(6)
C112 0.0283(9) 0.0225(8) 0.0241(9) 0.0011(7) 0.0048(8) 0.0089(7)
C113 0.0312(10) 0.0372(11) 0.0220(9) 0.0007(8) 0.0063(8) 0.0129(9)
C114 0.0218(9) 0.0404(11) 0.0232(9) 0.0107(9) 0.0039(7) 0.0113(8)
C115 0.0236(9) 0.0249(9) 0.0274(10) 0.0103(8) 0.0027(7) 0.0070(7)
C116 0.0230(8) 0.0186(8) 0.0234(9) 0.0053(7) 0.0034(7) 0.0063(7)
C121 0.0182(7) 0.0159(7) 0.0194(8) 0.0044(6) 0.0048(6) 0.0057(6)
C122 0.0233(9) 0.0203(8) 0.0252(9) 0.0004(7) 0.0017(7) 0.0080(7)
C123 0.0342(11) 0.0217(9) 0.0264(10) -0.0021(7) 0.0047(8) 0.0084(8)
C124 0.0371(11) 0.0229(9) 0.0370(12) 0.0066(8) 0.0201(9) 0.0143(8)
C125 0.0259(9) 0.0290(10) 0.0425(13) 0.0093(9) 0.0142(9) 0.0152(8)
C126 0.0179(8) 0.0231(8) 0.0291(10) 0.0047(7) 0.0041(7) 0.0070(7)
C131 0.0211(8) 0.0161(7) 0.0229(8) 0.0032(6) 0.0047(7) 0.0083(6)
C132 0.0215(9) 0.0260(9) 0.0374(12) 0.0134(8) 0.0072(8) 0.0083(7)
C133 0.0203(9) 0.0365(11) 0.0519(15) 0.0119(11) 0.0058(9) 0.0097(8)
C134 0.0315(11) 0.0330(11) 0.0382(12) -0.0002(9) -0.0050(9) 0.0200(9)
C135 0.0419(12) 0.0338(11) 0.0245(10) 0.0066(8) 0.0030(9) 0.0235(10)
C136 0.0289(9) 0.0258(9) 0.0242(9) 0.0078(7) 0.0084(8) 0.0134(8)
Fe1A 0.01699(11) 0.01313(10) 0.01864(12) 0.00220(9) -0.00068(9) 0.00489(9)
C61A 0.0316(10) 0.0197(8) 0.0325(11) 0.0049(8) -0.0044(9) 0.0078(8)
O61A 0.0412(10) 0.0318(9) 0.0470(11) 0.0035(8) -0.0199(9) 0.0014(7)
C62A 0.0218(8) 0.0220(8) 0.0262(9) 0.0027(7) -0.0007(7) 0.0082(7)
O62A 0.0383(9) 0.0283(8) 0.0427(10) -0.0004(7) 0.0003(7) 0.0199(7)
C63A 0.0303(9) 0.0206(8) 0.0198(8) 0.0027(7) -0.0002(7) 0.0112(7)
O63A 0.0454(10) 0.0336(8) 0.0222(7) 0.0108(6) 0.0085(7) 0.0156(7)
C1A 0.0228(8) 0.0143(7) 0.0294(10) 0.0085(7) 0.0019(7) 0.0025(6)
B2A 0.0246(10) 0.0171(8) 0.0240(10) 0.0028(7) 0.0025(8) 0.0083(7)
B3A 0.0194(9) 0.0192(9) 0.0282(11) 0.0090(8) 0.0027(8) 0.0065(7)
B4A 0.0211(9) 0.0230(9) 0.0233(10) 0.0089(8) 0.0051(8) 0.0041(7)
B5A 0.0178(9) 0.0232(9) 0.0293(11) 0.0089(8) 0.0030(8) 0.0050(7)
B7A 0.0216(9) 0.0153(8) 0.0199(9) 0.0054(7) 0.0027(7) 0.0033(7)
B8A 0.0189(8) 0.0184(8) 0.0238(10) 0.0059(7) 0.0039(7) 0.0083(7)
B9A 0.0233(10) 0.0216(9) 0.0263(11) 0.0046(8) 0.0067(8) 0.0076(8)
Ag1A 0.02227(7) 0.01501(6) 0.02093(7) 0.00433(5) 0.00465(5) -0.00113(5)
P1A 0.01735(19) 0.01351(17) 0.0168(2) 0.00422(15) 0.00537(16) 0.00264(15)
C11A 0.0205(8) 0.0194(7) 0.0204(8) 0.0049(6) 0.0063(7) 0.0071(6)
C12A 0.0253(9) 0.0303(10) 0.0411(13) 0.0130(9) 0.0153(9) 0.0116(8)
C13A 0.0279(10) 0.0342(11) 0.0559(16) 0.0112(11) 0.0159(10) 0.0174(9)
C14A 0.0354(11) 0.0296(10) 0.0433(13) 0.0098(10) 0.0058(10) 0.0181(9)
C15A 0.0380(11) 0.0235(9) 0.0273(10) 0.0103(8) 0.0113(9) 0.0141(8)
C16A 0.0263(9) 0.0198(8) 0.0207(8) 0.0063(7) 0.0093(7) 0.0096(7)
C21A 0.0222(8) 0.0150(7) 0.0184(8) 0.0051(6) 0.0068(6) 0.0078(6)
C22A 0.0239(9) 0.0290(9) 0.0198(9) 0.0022(7) 0.0033(7) 0.0102(7)
C23A 0.0392(12) 0.0358(11) 0.0203(9) 0.0008(8) 0.0067(8) 0.0190(10)
C24A 0.0354(11) 0.0331(10) 0.0306(11) 0.0097(8) 0.0159(9) 0.0218(9)
C25A 0.0245(9) 0.0343(11) 0.0356(12) 0.0068(9) 0.0111(9) 0.0117(8)
C26A 0.0226(9) 0.0235(8) 0.0253(9) 0.0021(7) 0.0062(7) 0.0058(7)
C31A 0.0179(7) 0.0150(7) 0.0183(8) 0.0020(6) 0.0059(6) 0.0031(6)
C32A 0.0202(8) 0.0183(7) 0.0190(8) 0.0036(6) 0.0060(6) 0.0059(6)
C33A 0.0283(9) 0.0272(9) 0.0193(9) 0.0042(7) 0.0072(7) 0.0098(8)
C34A 0.0302(10) 0.0269(9) 0.0217(9) -0.0051(7) 0.0047(8) 0.0092(8)
C35A 0.0313(10) 0.0181(8) 0.0279(10) -0.0024(7) 0.0072(8) 0.0034(7)
C36A 0.0290(9) 0.0168(8) 0.0236(9) 0.0028(7) 0.0081(8) 0.0016(7)

loop_
_geom_bond_atom_site_label_1
_geom_bond_atom_site_label_2
_geom_bond_distance
_geom_bond_site_symmetry_2
_geom_bond_publ_flag
Fe1 C61 1.775(2) . ?
Fe1 C63 1.800(2) . ?
Fe1 C62 1.801(2) . ?
Fe1 B9 2.101(2) . ?
Fe1 B8 2.101(2) . ?
Fe1 B7 2.282(2) . ?
Fe1 B2 2.307(2) . ?
Fe1 B5 2.349(2) . ?
Fe1 Ag1 3.0419(4) . ?
C61 O61 1.143(3) . ?
C62 O62 1.144(3) . ?
C63 O63 1.139(2) . ?
C1 B5 1.592(3) . ?
C1 B2 1.598(3) . ?
C1 B4 1.613(3) . ?
C1 B3 1.615(3) . ?
B2 B8 1.723(3) . ?
B2 B3 1.781(3) . ?
B2 B5 2.138(3) . ?
B3 B8 1.698(3) . ?
B3 B4 1.889(3) . ?
B3 B7 1.897(3) . ?
B4 B9 1.727(3) . ?
B4 B5 1.776(4) . ?
B4 B7 1.877(3) . ?
B5 B9 1.714(3) . ?
B7 H7 1.07(3) . ?
B7 B9 1.751(3) . ?
B7 B8 1.758(3) . ?
B7 Ag1 2.337(2) . ?
B8 H8 1.11(3) . ?
B8 Ag1 2.505(2) . ?
Ag1 H7 2.04(3) . ?
Ag1 P1 2.3676(5) . ?
Ag1 H8 2.44(3) . ?
P1 C121 1.8158(19) . ?
P1 C131 1.816(2) . ?
P1 C111 1.8195(19) . ?
C111 C116 1.397(3) . ?
C111 C112 1.399(3) . ?
C112 C113 1.396(3) . ?
C113 C114 1.386(3) . ?
C114 C115 1.385(3) . ?
C115 C116 1.393(3) . ?
C121 C126 1.398(3) . ?
C121 C122 1.398(3) . ?
C122 C123 1.392(3) . ?
C123 C124 1.381(3) . ?
C124 C125 1.389(3) . ?
C125 C126 1.386(3) . ?
C131 C132 1.394(3) . ?
C131 C136 1.398(3) . ?
C132 C133 1.393(3) . ?
C133 C134 1.386(4) . ?
C134 C135 1.384(4) . ?
C135 C136 1.391(3) . ?
Fe1A C61A 1.780(2) . ?
Fe1A C63A 1.786(2) . ?
Fe1A C62A 1.799(2) . ?
Fe1A B8A 2.107(2) . ?
Fe1A B9A 2.114(2) . ?
Fe1A B7A 2.282(2) . ?
Fe1A B2A 2.309(2) . ?
Fe1A B5A 2.351(2) . ?
Fe1A Ag1A 2.8766(5) . ?
C61A O61A 1.145(3) . ?
C62A O62A 1.138(2) . ?
C63A O63A 1.145(3) . ?
C1A B5A 1.592(3) . ?
C1A B2A 1.603(3) . ?
C1A B3A 1.624(3) . ?
C1A B4A 1.626(3) . ?
B2A B8A 1.721(3) . ?
B2A B3A 1.802(3) . ?
B2A B5A 2.161(3) . ?
B3A B8A 1.707(3) . ?
B3A B7A 1.883(3) . ?
B3A B4A 1.887(3) . ?
B4A B9A 1.714(3) . ?
B4A B5A 1.778(3) . ?
B4A B7A 1.878(3) . ?
B5A B9A 1.708(3) . ?
B7A H7A 1.14(3) . ?
B7A B9A 1.749(3) . ?
B7A B8A 1.761(3) . ?
B7A Ag1A 2.338(2) . ?
B8A H8A 1.09(3) . ?
B8A Ag1A 2.596(2) . ?
Ag1A H7A 2.09(3) . ?
Ag1A P1A 2.3740(5) . ?
Ag1A H8A 2.64(3) . ?
P1A C21A 1.8170(19) . ?
P1A C11A 1.8177(19) . ?
P1A C31A 1.8219(19) . ?
C11A C12A 1.393(3) . ?
C11A C16A 1.396(3) . ?
C12A C13A 1.390(3) . ?
C13A C14A 1.396(4) . ?
C14A C15A 1.388(3) . ?
C15A C16A 1.391(3) . ?
C21A C26A 1.395(3) . ?
C21A C22A 1.398(3) . ?
C22A C23A 1.392(3) . ?
C23A C24A 1.383(3) . ?
C24A C25A 1.387(3) . ?
C25A C26A 1.395(3) . ?
C31A C32A 1.397(3) . ?
C31A C36A 1.400(3) . ?
C32A C33A 1.393(3) . ?
C33A C34A 1.381(3) . ?
C34A C35A 1.393(3) . ?
C35A C36A 1.388(3) . ?
